data_4114797
loop_
_publ_author_name
'Andrew R. Cowley'
'Jonathan R. Dilworth'
'Paul S. Donnelly'
'Elena Labisbal'
'Antonio Sousa'

_publ_section_title
;
 An Unusual Dimeric Structure of a Cu(I) Bis(thiosemicarbazone) Complex:
 Implications for the Mechanism of Hypoxic Selectivity of the Cu(II)
 Derivatives
;
_journal_name_full 'Journal of the American Chemical Society'
_journal_page_first 5270
_journal_page_last 5271
_journal_paper_doi 10.1021/ja012668z
_journal_volume 124
_journal_year 2002
_chemical_compound_source
;
synthesis as described
;
_chemical_formula_moiety ' C8 H14 N6 S2 Zn1 '
_chemical_formula_sum 'C8 H14 N6 S2 Zn'
_chemical_formula_weight 323.74
_chemical_name_systematic
;                                                                          
?                                                                          
;
_space_group_IT_number 2
_symmetry_cell_setting triclinic
_symmetry_space_group_name_Hall '-P 1'
_symmetry_space_group_name_H-M 'P -1'
_atom_sites_solution_hydrogens difmap
_atom_sites_solution_primary direct
_audit_creation_date 01-13-06
_audit_creation_method CRYSTALS_ver_12-03-99
_cell_angle_alpha 99.1702(8)
_cell_angle_beta 107.5031(8)
_cell_angle_gamma 105.033(1)
_cell_formula_units_Z 2
_cell_length_a 7.3522(1)
_cell_length_b 9.9455(2)
_cell_length_c 10.0514(3)
_cell_measurement_reflns_used 45757
_cell_measurement_temperature 150
_cell_measurement_theta_max 28
_cell_measurement_theta_min 5
_cell_volume 654.09(3)
_computing_cell_refinement
;                                                                          
KappaCCD software 'DENZO' (Otwinowski & Minor, 1996)                       
;
_computing_data_collection
;                                                                          
KappaCCD software 'Collect' (Nonius, 2000)                                 
;
_computing_data_reduction
;                                                                          
KappaCCD software 'DENZO' (Otwinowski & Minor, 1996)                       
;
_computing_publication_material
;                                                                          
CRYSTALS (Watkin et al, 2001)                                              
;
_computing_structure_refinement
;                                                                          
CRYSTALS (Watkin et al, 2001)                                              
;
_computing_structure_solution 'SIR92 (Giacovazzo et al, 1992)'
_diffrn_ambient_temperature 150
_diffrn_measured_fraction_theta_max 0.986
_diffrn_measurement_device_type
;                                                                          
Nonius KappaCCD                                                            
;
_diffrn_measurement_method \w
_diffrn_radiation_monochromator graphite
_diffrn_radiation_type 'Mo K\a'
_diffrn_radiation_wavelength 0.71073
_diffrn_reflns_av_R_equivalents 0.026
_diffrn_reflns_limit_h_max 9
_diffrn_reflns_limit_h_min -9
_diffrn_reflns_limit_k_max 12
_diffrn_reflns_limit_k_min -12
_diffrn_reflns_limit_l_max 12
_diffrn_reflns_limit_l_min -12
_diffrn_reflns_number 11099
_diffrn_reflns_theta_max 27.47
_diffrn_reflns_theta_min 5.36
_diffrn_standards_decay_% 0.00
_diffrn_standards_interval_count 0
_diffrn_standards_interval_time 0
_diffrn_standards_number 0
_exptl_absorpt_coefficient_mu 2.184
_exptl_absorpt_correction_T_max 0.88
_exptl_absorpt_correction_T_min 0.77
_exptl_absorpt_correction_type multi-scan
_exptl_absorpt_process_details
; 
 Denzo/Scalepack (Otwinowski & Minor, 1996) 
;
_exptl_crystal_colour ' yellow '
_exptl_crystal_density_diffrn 1.644
_exptl_crystal_description ' block '
_exptl_crystal_F_000 332.873
_exptl_crystal_size_max 0.20
_exptl_crystal_size_mid 0.12
_exptl_crystal_size_min 0.06
_refine_diff_density_max 0.35
_refine_diff_density_min -0.30
_refine_ls_extinction_method none
_refine_ls_goodness_of_fit_ref 1.0068
_refine_ls_hydrogen_treatment refall
_refine_ls_matrix_type full
_refine_ls_number_parameters 197
_refine_ls_number_reflns 2697
_refine_ls_R_factor_gt 0.0207
_refine_ls_shift/su_max 0.004714
_refine_ls_structure_factor_coef F
_refine_ls_weighting_details
;
Chebychev polynomial with 3 parameters, Carruthers & Watkin , 1979, 
 1.80    -.147     1.03    
;
_refine_ls_weighting_scheme calc
_refine_ls_wR_factor_ref 0.0243
_reflns_limit_h_max 8
_reflns_limit_h_min -9
_reflns_limit_k_max 12
_reflns_limit_k_min -12
_reflns_limit_l_max 12
_reflns_limit_l_min 0
_reflns_number_gt 2697
_reflns_number_total 2956
_reflns_threshold_expression >3.00\s(I)
_cod_data_source_file ja012668z_2.cif
_cod_data_source_block Zn(II)_thiosemicarbazone
_cod_original_cell_volume 654.1
_cod_original_sg_symbol_H-M 'P -1 '
_cod_original_formula_sum ' C8 H14 N6 S2 Zn1 '
_cod_database_code 4114797

loop_
_symmetry_equiv_pos_as_xyz
x,y,z
-x,-y,-z

loop_
_atom_site_label
_atom_site_fract_x
_atom_site_fract_y
_atom_site_fract_z
_atom_site_U_iso_or_equiv
_atom_site_occupancy
_atom_site_adp_type
Zn1 0.44357(2) 0.630202(16) 0.436606(16) 0.0141 1.0000 Uani
S1 0.73672(5) 0.55433(4) 0.46926(4) 0.0145 1.0000 Uani
S2 0.26063(5) 0.59842(4) 0.19383(4) 0.0175 1.0000 Uani
N1 0.82815(19) 0.77728(13) 0.70872(13) 0.0175 1.0000 Uani
N2 0.64318(19) 0.78292(13) 0.62932(13) 0.0162 1.0000 Uani
N3 1.06231(19) 0.66553(14) 0.70484(14) 0.0189 1.0000 Uani
N4 0.12874(19) 0.77691(13) 0.35636(13) 0.0173 1.0000 Uani
N5 0.30468(19) 0.78595(13) 0.46018(13) 0.0160 1.0000 Uani
N6 -0.0769(2) 0.66119(16) 0.12365(15) 0.0230 1.0000 Uani
C1 0.8813(2) 0.67850(15) 0.64126(15) 0.0158 1.0000 Uani
C2 0.5753(2) 0.87955(15) 0.68049(15) 0.0161 1.0000 Uani
C3 1.1917(3) 0.7441(2) 0.85179(18) 0.0257 1.0000 Uani
C4 0.6843(3) 0.98230(18) 0.82696(17) 0.0226 1.0000 Uani
C5 0.0955(2) 0.68557(15) 0.23313(15) 0.0165 1.0000 Uani
C6 0.3813(2) 0.88359(15) 0.58174(15) 0.0162 1.0000 Uani
C7 -0.2279(3) 0.7273(2) 0.1354(2) 0.0328 1.0000 Uani
C8 0.2870(3) 0.99371(17) 0.61853(18) 0.0218 1.0000 Uani
H3 1.090(4) 0.600(3) 0.660(3) 0.056(2) 1.0000 Uiso
H6 -0.097(4) 0.602(3) 0.045(3) 0.056(2) 1.0000 Uiso
H31 1.308(4) 0.717(3) 0.872(3) 0.056(2) 1.0000 Uiso
H32 1.230(4) 0.845(3) 0.859(3) 0.056(2) 1.0000 Uiso
H33 1.131(4) 0.724(3) 0.915(3) 0.056(2) 1.0000 Uiso
H41 0.817(5) 1.028(3) 0.839(3) 0.056(2) 1.0000 Uiso
H42 0.707(4) 0.939(3) 0.893(3) 0.056(2) 1.0000 Uiso
H43 0.642(4) 1.060(3) 0.835(3) 0.056(2) 1.0000 Uiso
H71 -0.333(4) 0.690(3) 0.054(3) 0.056(2) 1.0000 Uiso
H72 -0.174(4) 0.831(3) 0.156(3) 0.056(2) 1.0000 Uiso
H73 -0.265(4) 0.713(3) 0.218(3) 0.056(2) 1.0000 Uiso
H81 0.383(4) 1.082(3) 0.678(3) 0.056(2) 1.0000 Uiso
H82 0.200(4) 0.961(3) 0.662(3) 0.056(2) 1.0000 Uiso
H83 0.223(4) 1.017(3) 0.538(3) 0.056(2) 1.0000 Uiso

loop_
_atom_site_aniso_label
_atom_site_aniso_U_11
_atom_site_aniso_U_22
_atom_site_aniso_U_33
_atom_site_aniso_U_23
_atom_site_aniso_U_13
_atom_site_aniso_U_12
Zn1 0.01588(9) 0.01229(9) 0.01280(9) 0.00070(6) 0.00326(6) 0.00610(6)
S1 0.01417(15) 0.01564(16) 0.01356(16) 0.00148(12) 0.00520(12) 0.00583(12)
S2 0.01854(17) 0.02159(18) 0.01273(16) 0.00157(13) 0.00425(12) 0.01050(14)
N1 0.0169(6) 0.0165(6) 0.0157(6) 0.0014(4) 0.0035(5) 0.0045(5)
N2 0.0169(6) 0.0137(5) 0.0160(6) 0.0016(4) 0.0046(5) 0.0044(4)
N3 0.0144(6) 0.0218(6) 0.0176(6) 0.0022(5) 0.0037(5) 0.0055(5)
N4 0.0185(6) 0.0175(6) 0.0166(6) 0.0037(5) 0.0056(5) 0.0083(5)
N5 0.0189(6) 0.0149(5) 0.0154(6) 0.0037(4) 0.0065(5) 0.0072(5)
N6 0.0220(6) 0.0287(7) 0.0178(6) 0.0011(5) 0.0039(5) 0.0139(6)
C1 0.0153(6) 0.0155(6) 0.0144(6) 0.0034(5) 0.0052(5) 0.0020(5)
C2 0.0202(7) 0.0129(6) 0.0148(6) 0.0019(5) 0.0083(5) 0.0033(5)
C3 0.0186(7) 0.0311(9) 0.0194(7) 0.0037(6) 0.0006(6) 0.0040(6)
C4 0.0264(8) 0.0174(7) 0.0180(7) -0.0032(6) 0.0049(6) 0.0055(6)
C5 0.0173(6) 0.0178(6) 0.0162(6) 0.0059(5) 0.0061(5) 0.0077(5)
C6 0.0208(7) 0.0134(6) 0.0175(7) 0.0037(5) 0.0105(5) 0.0064(5)
C7 0.0257(8) 0.0486(11) 0.0266(9) 0.0047(8) 0.0051(7) 0.0241(8)
C8 0.0267(8) 0.0185(7) 0.0234(8) 0.0019(6) 0.0121(6) 0.0109(6)

loop_
_atom_type_symbol
_atom_type_scat_dispersion_real
_atom_type_scat_dispersion_imag
_atom_type_scat_Cromer_Mann_a1
_atom_type_scat_Cromer_Mann_b1
_atom_type_scat_Cromer_Mann_a2
_atom_type_scat_Cromer_Mann_b2
_atom_type_scat_Cromer_Mann_a3
_atom_type_scat_Cromer_Mann_b3
_atom_type_scat_Cromer_Mann_a4
_atom_type_scat_Cromer_Mann_b4
_atom_type_scat_Cromer_Mann_c
_atom_type_scat_source
'C   ' 0.0020 0.0020 2.3100 20.8439 1.0200 10.2075 1.5886 0.5687 0.8650 51.6512 0.2156 International_Tables_Vol_IV_Table_2.2B
'H   ' 0.0000 0.0000 0.4930 10.5109 0.3229 26.1257 0.1402 3.1424 0.0408 57.7997 0.0030 International_Tables_Vol_IV_Table_2.2B
'N   ' 0.0040 0.0030 12.2126 0.0057 3.1322 9.8933 2.0125 28.9975 1.1663 0.5826 -11.5290 International_Tables_Vol_IV_Table_2.2B
'S   ' 0.1100 0.1240 6.9053 1.4679 5.2034 22.2151 1.4379 0.2536 1.5863 56.1720 0.8669 International_Tables_Vol_IV_Table_2.2B
'Zn  ' 0.2220 1.4310 14.0743 3.2655 7.0318 0.2333 5.1652 10.3163 2.4100 58.7097 1.3041 International_Tables_Vol_IV_Table_2.2B

loop_
_geom_angle_atom_site_label_1
_geom_angle_site_symmetry_1
_geom_angle_atom_site_label_2
_geom_angle_atom_site_label_3
_geom_angle_site_symmetry_3
_geom_angle
_geom_angle_publ_flag
Zn1 2_666 Zn1 S1 . 48.893(9) yes
Zn1 2_666 Zn1 S1 2_666 47.558(9) yes
S1 . Zn1 S1 2_666 96.452(12) yes
Zn1 2_666 Zn1 S2 . 122.474(12) yes
S1 . Zn1 S2 . 112.063(13) yes
S1 2_666 Zn1 S2 . 109.887(13) yes
Zn1 2_666 Zn1 N2 . 91.20(3) yes
S1 . Zn1 N2 . 80.41(4) yes
S1 2_666 Zn1 N2 . 101.00(3) yes
S2 . Zn1 N2 . 144.52(4) yes
Zn1 2_666 Zn1 N5 . 143.74(3) yes
S1 . Zn1 N5 . 152.54(4) yes
S1 2_666 Zn1 N5 . 101.20(3) yes
S2 . Zn1 N5 . 81.43(3) yes
N2 . Zn1 N5 . 75.71(5) yes
Zn1 . S1 Zn1 2_666 83.548(12) yes
Zn1 . S1 C1 . 94.84(5) yes
Zn1 2_666 S1 C1 . 95.27(5) yes
Zn1 . S2 C5 . 93.13(5) yes
N2 . N1 C1 . 112.82(12) yes
Zn1 . N2 N1 . 124.18(9) yes
Zn1 . N2 C2 . 116.1(1) yes
N1 . N2 C2 . 119.43(12) yes
C1 . N3 C3 . 122.64(14) yes
C1 . N3 H3 . 116.3(20) no
C3 . N3 H3 . 120.4(20) no
N5 . N4 C5 . 111.08(12) yes
Zn1 . N5 N4 . 120.89(9) yes
Zn1 . N5 C6 . 117.5(1) yes
N4 . N5 C6 . 121.35(12) yes
C5 . N6 C7 . 123.07(14) yes
C5 . N6 H6 . 116.8(20) no
C7 . N6 H6 . 120.1(20) no
S1 . C1 N1 . 126.94(11) yes
S1 . C1 N3 . 114.28(11) yes
N1 . C1 N3 . 118.78(13) yes
N2 . C2 C4 . 123.09(14) yes
N2 . C2 C6 . 115.18(12) yes
C4 . C2 C6 . 121.72(13) yes
N3 . C3 H31 . 106.9(17) no
N3 . C3 H32 . 109.7(17) no
H31 . C3 H32 . 108.5(23) no
N3 . C3 H33 . 111.6(18) no
H31 . C3 H33 . 110.4(24) no
H32 . C3 H33 . 109.7(24) no
C2 . C4 H41 . 110.5(18) no
C2 . C4 H42 . 111.8(20) no
H41 . C4 H42 . 97.9(26) no
C2 . C4 H43 . 111.8(18) no
H41 . C4 H43 . 99.0(24) no
H42 . C4 H43 . 123.3(26) no
S2 . C5 N4 . 126.91(11) yes
S2 . C5 N6 . 115.58(11) yes
N4 . C5 N6 . 117.42(13) yes
N5 . C6 C2 . 114.08(12) yes
N5 . C6 C8 . 123.22(14) yes
C2 . C6 C8 . 122.68(13) yes
N6 . C7 H71 . 107.4(19) no
N6 . C7 H72 . 111.2(17) no
H71 . C7 H72 . 112.1(25) no
N6 . C7 H73 . 111.5(17) no
H71 . C7 H73 . 111.9(25) no
H72 . C7 H73 . 102.8(23) no
C6 . C8 H81 . 112.4(17) no
C6 . C8 H82 . 111.1(18) no
H81 . C8 H82 . 109.4(24) no
C6 . C8 H83 . 110.4(18) no
H81 . C8 H83 . 103.6(25) no
H82 . C8 H83 . 109.7(25) no

loop_
_geom_bond_atom_site_label_1
_geom_bond_atom_site_label_2
_geom_bond_site_symmetry_2
_geom_bond_distance
_geom_bond_publ_flag
Zn1 Zn1 2_666 3.2481(3) yes
Zn1 S1 . 2.4123(4) yes
Zn1 S1 2_666 2.4630(4) yes
Zn1 S2 . 2.3287(4) yes
Zn1 N2 . 2.0997(12) yes
Zn1 N5 . 2.0851(12) yes
S1 C1 . 1.7824(14) yes
S2 C5 . 1.7627(15) yes
N1 N2 . 1.3749(17) yes
N1 C1 . 1.3131(19) yes
N2 C2 . 1.2972(19) yes
N3 C1 . 1.3415(19) yes
N3 C3 . 1.449(2) yes
N3 H3 . 0.83(3) no
N4 N5 . 1.3668(17) yes
N4 C5 . 1.3278(19) yes
N5 C6 . 1.2950(19) yes
N6 C5 . 1.339(2) yes
N6 C7 . 1.452(2) yes
N6 H6 . 0.85(3) no
C2 C4 . 1.497(2) yes
C2 C6 . 1.487(2) yes
C3 H31 . 0.94(3) no
C3 H32 . 0.96(3) no
C3 H33 . 0.89(3) no
C4 H41 . 0.93(3) no
C4 H42 . 0.84(3) no
C4 H43 . 0.90(3) no
C6 C8 . 1.495(2) yes
C7 H71 . 0.88(3) no
C7 H72 . 0.97(3) no
C7 H73 . 0.96(3) no
C8 H81 . 0.94(3) no
C8 H82 . 0.90(3) no
C8 H83 . 0.90(3) no
